data_7011463
loop_
_publ_author_name
'Pascal C. Leverd'
'David Rinaldo'
'Martine Nierlich'

_publ_section_title
;
 Crystal structure determination of 4f--5f heterometallic complexes
;
_journal_issue 6
_journal_name_full 'J. Chem. Soc., Dalton Trans.'
_journal_page_first 829
_journal_page_last 831
_journal_paper_doi 10.1039/b200199n
_journal_year 2002
_chemical_formula_sum 'C96 H94 Cl15 F18 La9 N18 O26 S6 U'
_chemical_formula_weight 4470.22
_space_group_IT_number 15
_symmetry_cell_setting monoclinic
_symmetry_space_group_name_Hall '-C 2yc'
_symmetry_space_group_name_H-M 'C 1 2/c 1'
_atom_sites_solution_hydrogens geom
_atom_sites_solution_primary direct
_atom_sites_solution_secondary difmap
_audit_creation_method SHELXL-97
_cell_angle_alpha 90.00
_cell_angle_beta 99.33(3)
_cell_angle_gamma 90.00
_cell_formula_units_Z 4
_cell_length_a 19.865(4)
_cell_length_b 29.031(6)
_cell_length_c 25.276(5)
_cell_measurement_reflns_used all
_cell_measurement_temperature 100(2)
_cell_measurement_theta_max 25.72
_cell_measurement_theta_min 3.25
_cell_volume 14384(5)
_computing_cell_refinement 'DENZO (Otwinowski & Minor, 1997)'
_computing_data_collection 'DENZO (Otwinowski & Minor, 1997)'
_computing_data_reduction 'DENZO (Otwinowski & Minor, 1997)'
_computing_molecular_graphics 'Bruker SHELXTL, V.5, Madison/WI, 1997'
_computing_publication_material 'Bruker SHELXTL, V.5, Madison/WI, 1997'
_computing_structure_refinement 'SHELXL-97 (Sheldrick, 1993)'
_computing_structure_solution 'SHELXS-97 (Sheldrick, 1990)'
_diffrn_ambient_temperature 100(2)
_diffrn_measured_fraction_theta_full 0.911
_diffrn_measured_fraction_theta_max 0.911
_diffrn_measurement_device_type 'nonius CCD'
_diffrn_measurement_method 'Phi scan'
_diffrn_radiation_monochromator graphite
_diffrn_radiation_source 'fine-focus sealed tube'
_diffrn_radiation_type MoK\a
_diffrn_radiation_wavelength 0.71073
_diffrn_reflns_av_R_equivalents 0.1133
_diffrn_reflns_av_sigmaI/netI 0.1756
_diffrn_reflns_limit_h_max 24
_diffrn_reflns_limit_h_min -24
_diffrn_reflns_limit_k_max 35
_diffrn_reflns_limit_k_min 0
_diffrn_reflns_limit_l_max 30
_diffrn_reflns_limit_l_min -30
_diffrn_reflns_number 22931
_diffrn_reflns_theta_full 25.72
_diffrn_reflns_theta_max 25.72
_diffrn_reflns_theta_min 3.25
_diffrn_standards_number 0
_exptl_absorpt_coefficient_mu 4.187
_exptl_absorpt_correction_type none
_exptl_crystal_colour colourless
_exptl_crystal_density_diffrn 2.064
_exptl_crystal_density_meas ?
_exptl_crystal_density_method .
_exptl_crystal_description block
_exptl_crystal_F_000 8488
_exptl_crystal_size_max 0.10
_exptl_crystal_size_mid 0.08
_exptl_crystal_size_min 0.06
_refine_diff_density_max 1.036
_refine_diff_density_min -1.297
_refine_diff_density_rms 0.157
_refine_ls_extinction_method none
_refine_ls_goodness_of_fit_ref 0.909
_refine_ls_hydrogen_treatment mixed
_refine_ls_matrix_type full
_refine_ls_number_parameters 623
_refine_ls_number_reflns 12517
_refine_ls_number_restraints 0
_refine_ls_restrained_S_all 0.909
_refine_ls_R_factor_all 0.1636
_refine_ls_R_factor_gt 0.0586
_refine_ls_shift/su_max 0.044
_refine_ls_shift/su_mean 0.091
_refine_ls_structure_factor_coef Fsqd
_refine_ls_weighting_details 'calc w==1/[\s^2^(Fo^2^)+(0.0192P)^2^+0.0000P] where P==(Fo^2^+2Fc^2^)/3'
_refine_ls_weighting_scheme calc
_refine_ls_wR_factor_gt 0.0890
_refine_ls_wR_factor_ref 0.1163
_reflns_number_gt 5874
_reflns_number_total 12517
_reflns_threshold_expression >2sigma(I)
_cod_data_source_file b200199n.txt
_cod_data_source_block struc2
_cod_original_sg_symbol_H-M C2/c
_cod_database_code 7011463

loop_
_symmetry_equiv_pos_as_xyz
'x, y, z'
'-x, y, -z+1/2'
'x+1/2, y+1/2, z'
'-x+1/2, y+1/2, -z+1/2'
'-x, -y, -z'
'x, -y, z-1/2'
'-x+1/2, -y+1/2, -z'
'x+1/2, -y+1/2, z-1/2'

loop_
_atom_site_label
_atom_site_type_symbol
_atom_site_fract_x
_atom_site_fract_y
_atom_site_fract_z
_atom_site_U_iso_or_equiv
_atom_site_adp_type
_atom_site_occupancy
_atom_site_symmetry_multiplicity
_atom_site_calc_flag
_atom_site_refinement_flags
_atom_site_disorder_assembly
_atom_site_disorder_group
U1 U 0.0000 0.180590(8) 0.2500 0.03733(7) Uani 1 2 d S . .
La1 La 0.0000 0.304349(13) 0.2500 0.04229(13) Uani 1 2 d S . .
La2 La -0.131885(14) 0.099433(9) 0.278282(10) 0.03285(7) Uani 1 1 d . . .
La3 La 0.062595(15) 0.117714(9) 0.369849(10) 0.03666(8) Uani 1 1 d . . .
La4 La -0.088451(16) 0.221769(10) 0.356618(11) 0.04522(9) Uani 1 1 d . . .
La5 La 0.173437(16) 0.220443(10) 0.301606(11) 0.04421(9) Uani 1 1 d . . .
Cl1 Cl 0.0000 0.06692(5) 0.2500 0.0365(5) Uani 1 2 d S . .
Cl2 Cl 0.05971(8) 0.23641(4) 0.36063(5) 0.0579(4) Uani 1 1 d . . .
Cl3 Cl -0.04680(6) 0.05164(4) 0.37017(4) 0.0381(3) Uani 1 1 d . . .
Cl4 Cl 0.15274(6) 0.05276(4) 0.32906(4) 0.0422(4) Uani 1 1 d . . .
Cl5 Cl 0.13838(7) 0.32222(4) 0.30077(5) 0.0531(4) Uani 1 1 d . . .
Cl6 Cl -0.00831(6) 0.16586(4) 0.44475(4) 0.0425(4) Uani 1 1 d . . .
Cl7 Cl -0.05231(9) 0.32350(4) 0.34632(5) 0.0723(5) Uani 1 1 d . . .
Cl8 Cl 0.18943(8) 0.16370(4) 0.40325(5) 0.0576(4) Uani 1 1 d . . .
O1 O -0.03910(15) 0.15217(10) 0.31905(11) 0.0367(9) Uani 1 1 d . . .
O2 O 0.09512(16) 0.15213(9) 0.28997(10) 0.0370(9) Uani 1 1 d . . .
O3 O 0.06906(16) 0.23649(10) 0.23520(11) 0.0442(10) Uani 1 1 d . . .
O4 O -0.17641(16) 0.17995(10) 0.28676(11) 0.0450(10) Uani 1 1 d . . .
O11 O -0.18992(17) 0.10396(10) 0.36242(12) 0.0522(10) Uani 1 1 d . . .
O12 O -0.17451(17) 0.17940(10) 0.40432(13) 0.0546(11) Uani 1 1 d . . .
O13 O -0.28632(17) 0.14167(10) 0.39366(13) 0.0537(11) Uani 1 1 d . . .
S1 S -0.21277(7) 0.13639(5) 0.39948(5) 0.0546(4) Uani 1 1 d . . .
C1 C -0.1906(2) 0.10642(18) 0.46448(19) 0.0574(16) Uani 1 1 d . . .
F11 F -0.19700(18) 0.13846(11) 0.50288(11) 0.0862(12) Uani 1 1 d . . .
F12 F -0.23002(16) 0.07110(10) 0.46970(12) 0.0774(11) Uani 1 1 d . . .
F13 F -0.12449(16) 0.09308(10) 0.47359(11) 0.0696(11) Uani 1 1 d . . .
O21 O -0.19551(19) 0.27351(11) 0.33973(13) 0.0641(12) Uani 1 1 d . . .
O22 O 0.25741(17) 0.26233(10) 0.24989(12) 0.0553(10) Uani 1 1 d . . .
O23 O 0.2587(2) 0.33624(11) 0.20741(15) 0.0788(14) Uani 1 1 d . . .
S2 S 0.25073(9) 0.28823(5) 0.19991(5) 0.0656(5) Uani 1 1 d . . .
C2 C 0.3223(3) 0.2692(2) 0.17058(18) 0.077(2) Uani 1 1 d . . .
F21 F 0.38193(19) 0.28036(14) 0.20225(13) 0.0999(14) Uani 1 1 d . . .
F22 F 0.32649(19) 0.22561(11) 0.15999(13) 0.0873(12) Uani 1 1 d . . .
F23 F 0.32681(19) 0.29328(11) 0.12548(11) 0.0892(13) Uani 1 1 d . . .
O31 O 0.28395(18) 0.17210(12) 0.30954(14) 0.0662(13) Uani 1 1 d . . .
O32 O -0.26175(17) 0.10121(11) 0.24109(13) 0.0548(11) Uani 1 1 d . . .
O33 O -0.3320(2) 0.09968(12) 0.15535(13) 0.0708(14) Uani 1 1 d . . .
S3 S -0.30696(7) 0.12510(5) 0.20056(5) 0.0536(4) Uani 1 1 d . . .
C3 C -0.3796(3) 0.13350(18) 0.2288(2) 0.0671(19) Uani 1 1 d . . .
F31 F -0.36705(19) 0.15782(14) 0.27797(15) 0.1031(15) Uani 1 1 d . . .
F32 F -0.42850(16) 0.15874(12) 0.19851(15) 0.0909(13) Uani 1 1 d . . .
F33 F -0.40966(16) 0.09517(11) 0.24156(13) 0.0763(11) Uani 1 1 d . . .
N4 N -0.0954(2) 0.26474(13) 0.45222(16) 0.0576(14) Uani 1 1 d . . .
C14 C -0.1519(3) 0.2706(2) 0.4685(2) 0.108(2) Uani 1 1 d . . .
H1AA H -0.1920 0.2596 0.4482 0.130 Uiso 1 1 calc R . .
C24 C -0.1543(3) 0.2942(2) 0.5184(2) 0.084(2) Uani 1 1 d . . .
H2AA H -0.1959 0.2981 0.5301 0.101 Uiso 1 1 calc R . .
C34 C -0.0973(3) 0.3104(2) 0.5480(3) 0.080(2) Uani 1 1 d . . .
H34A H -0.0987 0.3264 0.5797 0.096 Uiso 1 1 calc R . .
C44 C -0.0361(3) 0.3026(2) 0.5298(2) 0.077(2) Uani 1 1 d . . .
H4AA H 0.0054 0.3121 0.5491 0.092 Uiso 1 1 calc R . .
C54 C -0.0405(3) 0.27865(19) 0.4789(2) 0.071(2) Uani 1 1 d . . .
H5AA H -0.0003 0.2734 0.4653 0.085 Uiso 1 1 calc R . .
N2 N -0.1890(2) 0.01340(13) 0.29013(15) 0.0502(14) Uani 1 1 d . . .
C12 C -0.2497(3) 0.0095(2) 0.3052(2) 0.072(2) Uani 1 1 d . . .
H1BA H -0.2730 0.0363 0.3110 0.086 Uiso 1 1 calc R . .
C22 C -0.2791(4) -0.0311(2) 0.3125(3) 0.099(3) Uani 1 1 d . . .
H2BA H -0.3211 -0.0313 0.3243 0.119 Uiso 1 1 calc R . .
C32 C -0.2547(4) -0.0650(3) 0.3048(3) 0.108(3) Uani 1 1 d . . .
H3BA H -0.2767 -0.0922 0.3113 0.130 Uiso 1 1 calc R . .
C42 C -0.1873(4) -0.0678(3) 0.2843(3) 0.114(3) Uani 1 1 d . . .
H4BA H -0.1676 -0.0951 0.2749 0.137 Uiso 1 1 calc R . .
C52 C -0.1576(3) -0.02268(16) 0.2813(2) 0.0545(18) Uani 1 1 d . . .
H5BA H -0.1141 -0.0202 0.2725 0.065 Uiso 1 1 calc R . .
N1 N 0.0000 0.39814(19) 0.2500 0.0510(19) Uani 1 2 d S . .
C11 C -0.0518(3) 0.42294(17) 0.2650(2) 0.0537(18) Uani 1 1 d . . .
H1CA H -0.0879 0.4065 0.2750 0.064 Uiso 1 1 calc R . .
C21 C -0.0554(3) 0.47051(17) 0.2666(2) 0.0569(18) Uani 1 1 d . . .
H2CA H -0.0919 0.4855 0.2779 0.068 Uiso 1 1 calc R . .
C31 C 0.0000 0.4958(3) 0.2500 0.073(3) Uani 1 2 d S . .
H3CA H 0.0000 0.5279 0.2500 0.088 Uiso 1 2 calc SR . .
N3 N 0.1072(2) 0.07222(12) 0.46290(15) 0.0448(13) Uani 1 1 d . . .
C13 C 0.1754(3) 0.06060(16) 0.4752(2) 0.0508(17) Uani 1 1 d . . .
H1DA H 0.2053 0.0694 0.4524 0.061 Uiso 1 1 calc R . .
C23 C 0.2002(3) 0.03550(16) 0.5221(2) 0.0510(17) Uani 1 1 d . . .
H2DA H 0.2457 0.0268 0.5306 0.061 Uiso 1 1 calc R . .
C33 C 0.1507(3) 0.02395(19) 0.5564(2) 0.066(2) Uani 1 1 d . . .
H3DA H 0.1643 0.0083 0.5884 0.080 Uiso 1 1 calc R . .
C43 C 0.0859(3) 0.03589(18) 0.5415(2) 0.0531(18) Uani 1 1 d . . .
H4DA H 0.0543 0.0278 0.5633 0.064 Uiso 1 1 calc R . .
C53 C 0.06391(8) 0.05997(5) 0.49473(6) 0.0452(16) Uani 1 1 d . . .
H5DA H 0.0180 0.0676 0.4856 0.054 Uiso 1 1 calc R . .
N5 N 0.26563(8) 0.26407(5) 0.37906(6) 0.097(2) Uani 1 1 d R . .
C15 C 0.23563(8) 0.27939(5) 0.42186(6) 0.240(4) Uani 1 1 d R . .
H15 H 0.1889 0.2761 0.4209 0.288 Uiso 1 1 calc R . .
C25 C 0.27546(8) 0.29964(5) 0.46601(6) 0.240(4) Uani 1 1 d R . .
H25 H 0.2554 0.3099 0.4946 0.288 Uiso 1 1 calc R . .
C35 C 0.34532(8) 0.30460(5) 0.46738(6) 0.240(4) Uani 1 1 d R . .
H35 H 0.3720 0.3182 0.4969 0.288 Uiso 1 1 calc R . .
C45 C 0.37534(8) 0.28930(5) 0.42459(6) 0.240(4) Uani 1 1 d R . .
H45 H 0.4221 0.2926 0.4255 0.288 Uiso 1 1 calc R . .
C55 C 0.33549(8) 0.26902(5) 0.38043(6) 0.240(4) Uani 1 1 d R . .
H55 H 0.3556 0.2588 0.3518 0.288 Uiso 1 1 calc R . .
C5E C 0.63330(8) 0.04100(5) 0.59944(6) 0.108(3) Uani 0.50 1 d PR A 1
H5E H 0.5957 0.0215 0.5940 0.130 Uiso 0.50 1 calc PR B 1
N1E N 0.62416(8) 0.08829(5) 0.59476(6) 0.108(3) Uani 0.50 1 d PR A 1
H1E H 0.5837 0.0995 0.5868 0.130 Uiso 0.50 1 calc PR C 1
C1E C 0.68024(8) 0.11744(5) 0.60290(6) 0.108(3) Uani 0.50 1 d PR A 1
H1E' H 0.6741 0.1491 0.5998 0.130 Uiso 0.50 1 calc PR D 1
C2E C 0.74547(8) 0.09931(5) 0.61571(6) 0.108(3) Uani 0.50 1 d PR A 1
H2E H 0.7831 0.1188 0.6211 0.130 Uiso 0.50 1 calc PR E 1
C3E C 0.75462(8) 0.05201(5) 0.62046(6) 0.108(3) Uani 0.50 1 d PR A 1
H3E H 0.7983 0.0398 0.6291 0.130 Uiso 0.50 1 calc PR F 1
C4E C 0.69853(8) 0.02285(5) 0.61231(6) 0.108(3) Uani 0.50 1 d PR A 1
H4E H 0.7047 -0.0089 0.6155 0.130 Uiso 0.50 1 calc PR G 1
N1F N 0.69406(8) 0.00244(5) 0.60317(6) 0.0433(12) Uani 0.50 1 d PR H 2
C1F C 0.66768(8) 0.01516(5) 0.55099(6) 0.0433(12) Uani 0.50 1 d PR H 2
H1F H 0.6676 -0.0058 0.5231 0.052 Uiso 0.50 1 calc PR I 2
C2F C 0.64137(8) 0.05912(5) 0.54045(6) 0.0433(12) Uani 0.50 1 d PR H 2
H2F H 0.6237 0.0677 0.5055 0.052 Uiso 0.50 1 calc PR J 2
C3F C 0.64147(8) 0.09029(5) 0.58209(6) 0.0433(12) Uani 0.50 1 d PR H 2
H3F H 0.6238 0.1197 0.5750 0.052 Uiso 0.50 1 calc PR K 2
C4F C 0.66787(8) 0.07756(5) 0.63423(6) 0.0433(12) Uani 0.50 1 d PR H 2
H4F H 0.6679 0.0985 0.6621 0.052 Uiso 0.50 1 calc PR L 2
C5F C 0.69417(8) 0.03361(5) 0.64475(6) 0.0433(12) Uani 0.50 1 d PR H 2
H5F H 0.7119 0.0251 0.6797 0.052 Uiso 0.50 1 calc PR M 2
N1G N 0.88779(8) 0.10076(5) 0.68253(6) 0.0396(12) Uani 0.50 1 d PR N 3
C1G C 0.84457(8) 0.09190(5) 0.63473(6) 0.0396(12) Uani 0.50 1 d PR N 3
H1G H 0.8051 0.1093 0.6253 0.048 Uiso 0.50 1 calc PR O 3
C2G C 0.86025(8) 0.05713(5) 0.60106(6) 0.0396(12) Uani 0.50 1 d PR N 3
H2G H 0.8313 0.0512 0.5691 0.048 Uiso 0.50 1 calc PR P 3
C3G C 0.91917(8) 0.03125(5) 0.61516(6) 0.0396(12) Uani 0.50 1 d PR N 3
H3G H 0.9297 0.0080 0.5926 0.048 Uiso 0.50 1 calc PR Q 3
C4G C 0.96240(8) 0.04013(5) 0.66294(6) 0.0396(12) Uani 0.50 1 d PR N 3
H4G H 1.0019 0.0228 0.6724 0.048 Uiso 0.50 1 calc PR R 3
C5G C 0.94671(8) 0.07487(5) 0.69661(6) 0.0396(12) Uani 0.50 1 d PR N 3
H5G H 0.9757 0.0808 0.7286 0.048 Uiso 0.50 1 calc PR S 3
N1I N 0.97245(8) 0.18724(5) 0.59056(6) 0.086(2) Uani 0.50 1 d PR T 4
C1I C 0.99758(8) 0.21835(5) 0.63059(6) 0.086(2) Uani 0.50 1 d PR T 4
H1I H 0.9807 0.2483 0.6294 0.103 Uiso 0.50 1 calc PR U 4
C2I C 1.04792(8) 0.20482(5) 0.67233(6) 0.086(2) Uani 0.50 1 d PR T 4
H2I H 1.0647 0.2257 0.6992 0.103 Uiso 0.50 1 calc PR V 4
C3I C 1.07318(8) 0.16018(5) 0.67402(6) 0.086(2) Uani 0.50 1 d PR T 4
H3I H 1.1069 0.1511 0.7020 0.103 Uiso 0.50 1 calc PR W 4
C4I C 1.04805(8) 0.12909(5) 0.63394(6) 0.086(2) Uani 0.50 1 d PR T 4
H4I H 1.0650 0.0992 0.6350 0.103 Uiso 0.50 1 calc PR X 4
C5I C 0.99769(8) 0.14260(5) 0.59224(6) 0.086(2) Uani 0.50 1 d PR T 4
H5I H 0.9808 0.1217 0.5654 0.103 Uiso 0.50 1 calc PR Y 4
C5H C 0.94466(8) 0.12332(5) 0.60741(6) 0.263(7) Uani 0.50 1 d PR Z 5
H5H H 0.9368 0.1390 0.5749 0.316 Uiso 0.50 1 calc PR A 5
C4H C 0.96489(8) 0.07754(5) 0.60882(6) 0.263(7) Uani 0.50 1 d PR Z 5
H1H H 0.9706 0.0626 0.5773 0.316 Uiso 0.50 1 calc PR B 5
C3H C 0.97662(8) 0.05407(5) 0.65728(6) 0.263(7) Uani 0.50 1 d PR Z 5
H2H H 0.9902 0.0234 0.6582 0.316 Uiso 0.50 1 calc PR C 5
C2H C 0.96814(8) 0.07638(5) 0.70428(6) 0.263(7) Uani 0.50 1 d PR Z 5
H3H H 0.9760 0.0606 0.7368 0.316 Uiso 0.50 1 calc PR D 5
C1H C 0.94791(8) 0.12219(5) 0.70285(6) 0.263(7) Uani 0.50 1 d PR Z 5
H4H H 0.9422 0.1371 0.7344 0.316 Uiso 0.50 1 calc PR E 5
N1H N 0.93616(8) 0.14565(5) 0.65442(6) 0.263(7) Uani 0.50 1 d PR Z 5
H5H' H 0.9236 0.1740 0.6535 0.316 Uiso 0.50 1 calc PR F 5
N1A N 0.43908(8) 0.01227(5) 0.59253(6) 0.0635(16) Uani 0.50 1 d PR G 6
H5A H 0.4279 0.0397 0.5815 0.076 Uiso 0.50 1 calc PR H 6
C1A C 0.50660(8) -0.00185(5) 0.59818(6) 0.0635(16) Uani 0.50 1 d PR G 6
H1A H 0.5398 0.0183 0.5900 0.076 Uiso 0.50 1 calc PR I 6
C2A C 0.52457(8) -0.04605(5) 0.61597(6) 0.0635(16) Uani 0.50 1 d PR G 6
H1A' H 0.5698 -0.0555 0.6198 0.076 Uiso 0.50 1 calc PR J 6
C3A C 0.47503(8) -0.07617(5) 0.62812(6) 0.0635(16) Uani 0.50 1 d PR G 6
H2A H 0.4871 -0.1058 0.6401 0.076 Uiso 0.50 1 calc PR K 6
C4A C 0.40749(8) -0.06208(5) 0.62243(6) 0.0635(16) Uani 0.50 1 d PR G 6
H3A H 0.3743 -0.0823 0.6305 0.076 Uiso 0.50 1 calc PR L 6
C5A C 0.38950(8) -0.01786(5) 0.60468(6) 0.0635(16) Uani 0.50 1 d PR G 6
H4A H 0.3442 -0.0084 0.6009 0.076 Uiso 0.50 1 calc PR M 6
C3C C 0.49396(8) -0.01424(5) 0.57525(6) 0.143(4) Uani 0.50 1 d PR N 7
C4C C 0.50052(8) -0.04698(5) 0.61572(6) 0.143(4) Uani 0.50 1 d PR N 7
H1C H 0.5421 -0.0507 0.6383 0.171 Uiso 0.50 1 calc PR O 7
C5C C 0.44510(8) -0.07413(5) 0.62258(6) 0.143(4) Uani 0.50 1 d PR N 7
H2C H 0.4495 -0.0961 0.6498 0.171 Uiso 0.50 1 calc PR P 7
N1C N 0.38315(8) -0.06858(5) 0.58892(6) 0.143(4) Uani 0.50 1 d PR N 7
H3C H 0.3488 -0.0854 0.5932 0.171 Uiso 0.50 1 calc PR Q 7
C1C C 0.37659(8) -0.03582(5) 0.54842(6) 0.143(4) Uani 0.50 1 d PR N 7
H4C H 0.3351 -0.0321 0.5259 0.171 Uiso 0.50 1 calc PR R 7
C2C C 0.43200(8) -0.00865(5) 0.54157(6) 0.143(4) Uani 0.50 1 d PR N 7
H5C H 0.4276 0.0133 0.5144 0.171 Uiso 0.50 1 calc PR S 7
N1B N 0.39904(8) 0.09056(5) 0.54879(6) 0.0600(15) Uani 0.50 1 d PR T 1
C1B C 0.37111(8) 0.08803(5) 0.49487(6) 0.0600(15) Uani 0.50 1 d PR T 1
H1B H 0.3724 0.0604 0.4764 0.072 Uiso 0.50 1 calc PR U 1
C2B C 0.34132(8) 0.12667(5) 0.46852(6) 0.0600(15) Uani 0.50 1 d PR T 1
H2B H 0.3226 0.1250 0.4324 0.072 Uiso 0.50 1 calc PR V 1
C3B C 0.33949(8) 0.16787(5) 0.49611(6) 0.0600(15) Uani 0.50 1 d PR T 1
H3B H 0.3195 0.1938 0.4785 0.072 Uiso 0.50 1 calc PR W 1
C4B C 0.36741(8) 0.17039(5) 0.54999(6) 0.0600(15) Uani 0.50 1 d PR T 1
H4B H 0.3662 0.1980 0.5685 0.072 Uiso 0.50 1 calc PR X 1
C5B C 0.39720(8) 0.13175(5) 0.57634(6) 0.0600(15) Uani 0.50 1 d PR T 1
H5B H 0.4159 0.1335 0.6125 0.072 Uiso 0.50 1 calc PR Y 1
N1D N 0.49218(8) 0.10399(5) 0.55913(6) 0.116(3) Uani 0.50 1 d PR Z 2
C1D C 0.47454(8) 0.10023(5) 0.50390(6) 0.116(3) Uani 0.50 1 d PR Z 2
H1D H 0.5080 0.0943 0.4830 0.139 Uiso 0.50 1 calc PR A 2
C2D C 0.40704(8) 0.10536(5) 0.47988(6) 0.116(3) Uani 0.50 1 d PR Z 2
H2D H 0.3952 0.1029 0.4429 0.139 Uiso 0.50 1 calc PR B 2
C3D C 0.35717(8) 0.11422(5) 0.51112(6) 0.116(3) Uani 0.50 1 d PR Z 2
H3D H 0.3119 0.1176 0.4950 0.139 Uiso 0.50 1 calc PR C 2
C4D C 0.37477(8) 0.11800(5) 0.56636(6) 0.116(3) Uani 0.50 1 d PR Z 2
H4D H 0.3413 0.1240 0.5873 0.139 Uiso 0.50 1 calc PR D 2
C5D C 0.44228(8) 0.11288(5) 0.59036(6) 0.116(3) Uani 0.50 1 d PR Z 2
H5D H 0.4541 0.1154 0.6274 0.139 Uiso 0.50 1 calc PR E 2

loop_
_atom_site_aniso_label
_atom_site_aniso_U_11
_atom_site_aniso_U_22
_atom_site_aniso_U_33
_atom_site_aniso_U_23
_atom_site_aniso_U_13
_atom_site_aniso_U_12
U1 0.05627(16) 0.03452(13) 0.02576(11) 0.000 0.02035(11) 0.000
La1 0.0685(3) 0.0343(2) 0.02572(19) 0.000 0.01256(19) 0.000
La2 0.03854(14) 0.03716(13) 0.02568(12) 0.00831(12) 0.01372(11) 0.00458(13)
La3 0.04750(16) 0.03688(14) 0.02906(13) 0.00043(12) 0.01663(12) 0.00473(14)
La4 0.07194(19) 0.04057(14) 0.02945(13) 0.00689(12) 0.02716(13) 0.01659(15)
La5 0.06823(19) 0.03956(14) 0.02980(13) -0.01254(12) 0.02278(13) -0.01356(15)
Cl1 0.0330(9) 0.0486(9) 0.0290(8) 0.000 0.0080(7) 0.000
Cl2 0.0944(9) 0.0456(7) 0.0418(6) -0.0179(5) 0.0352(6) -0.0194(7)
Cl3 0.0527(7) 0.0376(6) 0.0246(5) 0.0041(5) 0.0079(5) 0.0051(6)
Cl4 0.0435(7) 0.0476(6) 0.0349(6) -0.0148(5) 0.0045(5) 0.0057(6)
Cl5 0.0823(9) 0.0454(7) 0.0343(6) -0.0068(6) 0.0180(6) -0.0156(7)
Cl6 0.0583(7) 0.0409(6) 0.0332(6) -0.0006(5) 0.0217(5) 0.0051(6)
Cl7 0.1427(12) 0.0444(7) 0.0398(6) 0.0044(6) 0.0442(7) 0.0125(8)
Cl8 0.0828(9) 0.0591(7) 0.0329(6) -0.0160(6) 0.0155(6) -0.0268(7)
O1 0.0469(18) 0.0399(17) 0.0285(15) 0.0068(13) 0.0215(13) 0.0015(15)
O2 0.0587(19) 0.0315(15) 0.0251(14) -0.0149(12) 0.0200(14) -0.0055(15)
O3 0.065(2) 0.0425(17) 0.0317(15) -0.0071(14) 0.0268(14) -0.0097(16)
O4 0.076(2) 0.0371(16) 0.0308(14) 0.0064(14) 0.0348(14) 0.0060(16)
O11 0.071(2) 0.0518(18) 0.0413(16) 0.0301(15) 0.0307(15) 0.0295(17)
O12 0.066(2) 0.0441(18) 0.0642(19) 0.0110(17) 0.0418(16) 0.0108(17)
O13 0.065(2) 0.0463(18) 0.056(2) 0.0118(16) 0.0284(17) 0.0216(17)
S1 0.0642(8) 0.0639(8) 0.0451(6) 0.0255(6) 0.0368(6) 0.0317(7)
C1 0.046(3) 0.080(3) 0.055(3) 0.010(3) 0.036(2) 0.044(2)
F11 0.138(3) 0.077(2) 0.0562(17) 0.0218(16) 0.0541(17) 0.0455(19)
F12 0.073(2) 0.0702(18) 0.097(2) 0.0536(15) 0.0405(17) 0.0115(16)
F13 0.075(2) 0.0752(19) 0.0635(18) 0.0302(16) 0.0272(16) 0.0219(17)
O21 0.105(3) 0.0491(18) 0.0407(18) 0.0220(16) 0.0185(19) 0.0442(19)
O22 0.074(2) 0.0535(18) 0.0465(17) -0.0175(15) 0.0351(15) -0.0394(17)
O23 0.120(3) 0.052(2) 0.071(2) -0.0183(19) 0.036(2) -0.048(2)
S2 0.1035(11) 0.0569(8) 0.0417(7) -0.0209(6) 0.0281(7) -0.0364(8)
C2 0.109(5) 0.112(4) 0.007(2) 0.009(3) 0.000(3) -0.045(4)
F21 0.102(3) 0.147(3) 0.0522(19) -0.016(2) 0.0173(19) -0.036(2)
F22 0.123(3) 0.075(2) 0.076(2) -0.0234(17) 0.0544(18) -0.008(2)
F23 0.147(3) 0.088(2) 0.0427(16) -0.0150(16) 0.0443(17) -0.034(2)
O31 0.058(2) 0.073(2) 0.071(2) -0.0383(19) 0.0198(19) -0.007(2)
O32 0.047(2) 0.064(2) 0.0505(19) 0.0291(17) -0.0003(17) 0.0057(19)
O33 0.112(3) 0.068(2) 0.0344(18) 0.0139(18) 0.019(2) -0.003(2)
S3 0.0464(8) 0.0754(9) 0.0423(7) 0.0267(7) 0.0165(6) 0.0179(7)
C3 0.070(4) 0.066(3) 0.074(3) 0.039(3) 0.035(3) 0.032(3)
F31 0.090(2) 0.137(3) 0.093(2) -0.008(2) 0.0454(19) -0.003(2)
F32 0.0530(19) 0.102(2) 0.119(3) 0.016(2) 0.017(2) 0.0452(18)
F33 0.071(2) 0.084(2) 0.077(2) 0.0209(18) 0.0230(17) -0.0060(19)
N4 0.083(3) 0.046(2) 0.051(2) 0.0091(19) 0.031(2) 0.044(2)
C14 0.155(4) 0.147(4) 0.019(3) -0.004(3) 0.002(3) 0.130(3)
C24 0.089(4) 0.097(4) 0.070(4) -0.008(3) 0.021(3) 0.049(4)
C34 0.099(5) 0.070(4) 0.076(4) -0.007(3) 0.032(4) 0.016(4)
C44 0.089(4) 0.087(4) 0.061(4) -0.004(3) 0.030(3) -0.001(4)
C54 0.085(4) 0.061(3) 0.069(4) -0.008(3) 0.021(3) 0.001(3)
N2 0.058(3) 0.054(2) 0.038(2) -0.005(2) 0.005(2) -0.017(2)
C12 0.069(4) 0.084(4) 0.060(3) 0.040(3) 0.005(3) -0.005(3)
C22 0.080(5) 0.112(5) 0.095(5) 0.028(4) -0.014(4) -0.024(4)
C32 0.119(6) 0.093(5) 0.107(6) 0.010(5) 0.003(5) -0.037(5)
C42 0.117(6) 0.092(5) 0.128(6) 0.007(5) 0.005(5) -0.015(5)
C52 0.046(3) 0.039(3) 0.076(4) 0.005(3) 0.006(3) -0.014(3)
N1 0.055(4) 0.049(3) 0.039(3) 0.000 -0.023(3) 0.000
C11 0.055(3) 0.054(3) 0.052(3) -0.002(3) 0.009(3) -0.006(3)
C21 0.058(4) 0.055(3) 0.057(3) -0.003(3) 0.010(3) -0.004(3)
C31 0.065(5) 0.077(5) 0.085(6) 0.000 0.032(5) 0.000
N3 0.048(3) 0.037(2) 0.045(2) -0.0042(19) -0.004(2) 0.008(2)
C13 0.053(3) 0.049(3) 0.052(3) 0.001(3) 0.016(3) -0.001(3)
C23 0.046(3) 0.049(3) 0.057(3) 0.008(3) 0.008(3) 0.004(3)
C33 0.065(4) 0.078(4) 0.050(3) 0.000(3) -0.006(3) -0.006(3)
C43 0.050(3) 0.070(3) 0.040(3) 0.007(3) 0.012(3) 0.007(3)
C53 0.040(3) 0.057(3) 0.039(3) 0.003(2) 0.007(2) 0.005(3)
N5 0.160(5) 0.090(3) 0.036(3) -0.021(3) 0.002(3) -0.031(4)
C15 0.290(9) 0.232(5) 0.189(6) -0.063(5) 0.012(6) -0.002(6)
C25 0.290(9) 0.232(5) 0.189(6) -0.063(5) 0.012(6) -0.002(6)
C35 0.290(9) 0.232(5) 0.189(6) -0.063(5) 0.012(6) -0.002(6)
C45 0.290(9) 0.232(5) 0.189(6) -0.063(5) 0.012(6) -0.002(6)
C55 0.290(9) 0.232(5) 0.189(6) -0.063(5) 0.012(6) -0.002(6)
C5E 0.108(5) 0.090(4) 0.132(4) -0.001(4) 0.033(4) 0.013(4)
N1E 0.108(5) 0.090(4) 0.132(4) -0.001(4) 0.033(4) 0.013(4)
C1E 0.108(5) 0.090(4) 0.132(4) -0.001(4) 0.033(4) 0.013(4)
C2E 0.108(5) 0.090(4) 0.132(4) -0.001(4) 0.033(4) 0.013(4)
C3E 0.108(5) 0.090(4) 0.132(4) -0.001(4) 0.033(4) 0.013(4)
C4E 0.108(5) 0.090(4) 0.132(4) -0.001(4) 0.033(4) 0.013(4)
N1F 0.040(2) 0.045(2) 0.047(2) 0.0005(18) 0.0112(19) 0.0020(19)
C1F 0.040(2) 0.045(2) 0.047(2) 0.0005(18) 0.0112(19) 0.0020(19)
C2F 0.040(2) 0.045(2) 0.047(2) 0.0005(18) 0.0112(19) 0.0020(19)
C3F 0.040(2) 0.045(2) 0.047(2) 0.0005(18) 0.0112(19) 0.0020(19)
C4F 0.040(2) 0.045(2) 0.047(2) 0.0005(18) 0.0112(19) 0.0020(19)
C5F 0.040(2) 0.045(2) 0.047(2) 0.0005(18) 0.0112(19) 0.0020(19)
N1G 0.035(2) 0.0320(19) 0.052(2) 0.0126(17) 0.0083(18) 0.0002(17)
C1G 0.035(2) 0.0320(19) 0.052(2) 0.0126(17) 0.0083(18) 0.0002(17)
C2G 0.035(2) 0.0320(19) 0.052(2) 0.0126(17) 0.0083(18) 0.0002(17)
C3G 0.035(2) 0.0320(19) 0.052(2) 0.0126(17) 0.0083(18) 0.0002(17)
C4G 0.035(2) 0.0320(19) 0.052(2) 0.0126(17) 0.0083(18) 0.0002(17)
C5G 0.035(2) 0.0320(19) 0.052(2) 0.0126(17) 0.0083(18) 0.0002(17)
N1I 0.083(4) 0.081(3) 0.092(4) -0.006(3) 0.010(3) 0.015(3)
C1I 0.083(4) 0.081(3) 0.092(4) -0.006(3) 0.010(3) 0.015(3)
C2I 0.083(4) 0.081(3) 0.092(4) -0.006(3) 0.010(3) 0.015(3)
C3I 0.083(4) 0.081(3) 0.092(4) -0.006(3) 0.010(3) 0.015(3)
C4I 0.083(4) 0.081(3) 0.092(4) -0.006(3) 0.010(3) 0.015(3)
C5I 0.083(4) 0.081(3) 0.092(4) -0.006(3) 0.010(3) 0.015(3)
C5H 0.341(14) 0.225(12) 0.203(13) 0.033(10) -0.019(13) 0.045(11)
C4H 0.341(14) 0.225(12) 0.203(13) 0.033(10) -0.019(13) 0.045(11)
C3H 0.341(14) 0.225(12) 0.203(13) 0.033(10) -0.019(13) 0.045(11)
C2H 0.341(14) 0.225(12) 0.203(13) 0.033(10) -0.019(13) 0.045(11)
C1H 0.341(14) 0.225(12) 0.203(13) 0.033(10) -0.019(13) 0.045(11)
N1H 0.341(14) 0.225(12) 0.203(13) 0.033(10) -0.019(13) 0.045(11)
N1A 0.060(3) 0.077(3) 0.051(3) 0.009(2) 0.000(3) 0.006(3)
C1A 0.060(3) 0.077(3) 0.051(3) 0.009(2) 0.000(3) 0.006(3)
C2A 0.060(3) 0.077(3) 0.051(3) 0.009(2) 0.000(3) 0.006(3)
C3A 0.060(3) 0.077(3) 0.051(3) 0.009(2) 0.000(3) 0.006(3)
C4A 0.060(3) 0.077(3) 0.051(3) 0.009(2) 0.000(3) 0.006(3)
C5A 0.060(3) 0.077(3) 0.051(3) 0.009(2) 0.000(3) 0.006(3)
C3C 0.132(7) 0.144(6) 0.151(7) 0.033(5) 0.019(5) 0.004(5)
C4C 0.132(7) 0.144(6) 0.151(7) 0.033(5) 0.019(5) 0.004(5)
C5C 0.132(7) 0.144(6) 0.151(7) 0.033(5) 0.019(5) 0.004(5)
N1C 0.132(7) 0.144(6) 0.151(7) 0.033(5) 0.019(5) 0.004(5)
C1C 0.132(7) 0.144(6) 0.151(7) 0.033(5) 0.019(5) 0.004(5)
C2C 0.132(7) 0.144(6) 0.151(7) 0.033(5) 0.019(5) 0.004(5)
N1B 0.066(3) 0.063(3) 0.052(2) -0.014(2) 0.013(2) -0.013(2)
C1B 0.066(3) 0.063(3) 0.052(2) -0.014(2) 0.013(2) -0.013(2)
C2B 0.066(3) 0.063(3) 0.052(2) -0.014(2) 0.013(2) -0.013(2)
C3B 0.066(3) 0.063(3) 0.052(2) -0.014(2) 0.013(2) -0.013(2)
C4B 0.066(3) 0.063(3) 0.052(2) -0.014(2) 0.013(2) -0.013(2)
C5B 0.066(3) 0.063(3) 0.052(2) -0.014(2) 0.013(2) -0.013(2)
N1D 0.110(5) 0.154(5) 0.087(4) -0.015(4) 0.027(4) -0.007(5)
C1D 0.110(5) 0.154(5) 0.087(4) -0.015(4) 0.027(4) -0.007(5)
C2D 0.110(5) 0.154(5) 0.087(4) -0.015(4) 0.027(4) -0.007(5)
C3D 0.110(5) 0.154(5) 0.087(4) -0.015(4) 0.027(4) -0.007(5)
C4D 0.110(5) 0.154(5) 0.087(4) -0.015(4) 0.027(4) -0.007(5)
C5D 0.110(5) 0.154(5) 0.087(4) -0.015(4) 0.027(4) -0.007(5)

loop_
_atom_type_symbol
_atom_type_description
_atom_type_scat_dispersion_real
_atom_type_scat_dispersion_imag
_atom_type_scat_source
C C 0.0033 0.0016 'International Tables Vol C Tables 4.2.6.8 and 6.1.1.4'
H H 0.0000 0.0000 'International Tables Vol C Tables 4.2.6.8 and 6.1.1.4'
N N 0.0061 0.0033 'International Tables Vol C Tables 4.2.6.8 and 6.1.1.4'
O O 0.0106 0.0060 'International Tables Vol C Tables 4.2.6.8 and 6.1.1.4'
F F 0.0171 0.0103 'International Tables Vol C Tables 4.2.6.8 and 6.1.1.4'
S S 0.1246 0.1234 'International Tables Vol C Tables 4.2.6.8 and 6.1.1.4'
Cl Cl 0.1484 0.1585 'International Tables Vol C Tables 4.2.6.8 and 6.1.1.4'
La La -0.2871 2.4523 'International Tables Vol C Tables 4.2.6.8 and 6.1.1.4'
U U -9.6767 9.6646 'International Tables Vol C Tables 4.2.6.8 and 6.1.1.4'

loop_
_geom_angle_atom_site_label_1
_geom_angle_atom_site_label_2
_geom_angle_atom_site_label_3
_geom_angle
_geom_angle_site_symmetry_1
_geom_angle_site_symmetry_3
_geom_angle_publ_flag
O2 U1 O2 134.96(14) . 2 ?
O2 U1 O1 83.05(11) . . ?
O2 U1 O1 80.31(11) 2 . ?
O2 U1 O1 80.31(10) . 2 ?
O2 U1 O1 83.05(11) 2 2 ?
O1 U1 O1 135.61(15) . 2 ?
O2 U1 O3 136.65(10) . 2 ?
O2 U1 O3 80.73(11) 2 2 ?
O1 U1 O3 80.22(11) . 2 ?
O1 U1 O3 136.73(10) 2 2 ?
O2 U1 O3 80.73(11) . . ?
O2 U1 O3 136.65(10) 2 . ?
O1 U1 O3 136.74(10) . . ?
O1 U1 O3 80.22(11) 2 . ?
O3 U1 O3 84.70(16) 2 . ?
O2 U1 Cl2 139.12(8) . 2 ?
O2 U1 Cl2 67.79(8) 2 2 ?
O1 U1 Cl2 137.82(8) . 2 ?
O1 U1 Cl2 68.40(8) 2 2 ?
O3 U1 Cl2 68.33(8) 2 2 ?
O3 U1 Cl2 68.87(8) . 2 ?
O2 U1 Cl2 67.80(8) . . ?
O2 U1 Cl2 139.12(8) 2 . ?
O1 U1 Cl2 68.40(8) . . ?
O1 U1 Cl2 137.82(8) 2 . ?
O3 U1 Cl2 68.88(8) 2 . ?
O3 U1 Cl2 68.33(8) . . ?
Cl2 U1 Cl2 120.84(5) 2 . ?
O2 U1 La3 41.52(8) . . ?
O2 U1 La3 111.00(7) 2 . ?
O1 U1 La3 41.53(8) . . ?
O1 U1 La3 111.33(7) 2 . ?
O3 U1 La3 111.92(7) 2 . ?
O3 U1 La3 112.32(8) . . ?
Cl2 U1 La3 178.77(2) 2 . ?
Cl2 U1 La3 60.22(3) . . ?
O2 U1 La3 111.00(7) . 2 ?
O2 U1 La3 41.52(8) 2 2 ?
O1 U1 La3 111.32(7) . 2 ?
O1 U1 La3 41.53(8) 2 2 ?
O3 U1 La3 112.32(8) 2 2 ?
O3 U1 La3 111.92(7) . 2 ?
Cl2 U1 La3 60.22(3) 2 2 ?
Cl2 U1 La3 178.76(2) . 2 ?
La3 U1 La3 118.73(2) . 2 ?
O2 U1 La1 112.52(7) . . ?
O2 U1 La1 112.52(7) 2 . ?
O1 U1 La1 112.20(7) . . ?
O1 U1 La1 112.19(7) 2 . ?
O3 U1 La1 42.35(8) 2 . ?
O3 U1 La1 42.35(8) . . ?
Cl2 U1 La1 60.42(2) 2 . ?
Cl2 U1 La1 60.42(2) . . ?
La3 U1 La1 120.632(10) . . ?
La3 U1 La1 120.633(10) 2 . ?
O2 U1 La4 105.64(8) . . ?
O2 U1 La4 88.93(8) 2 . ?
O1 U1 La4 42.04(8) . . ?
O1 U1 La4 171.98(8) 2 . ?
O3 U1 La4 40.81(7) 2 . ?
O3 U1 La4 105.82(8) . . ?
Cl2 U1 La4 108.46(3) 2 . ?
Cl2 U1 La4 50.20(3) . . ?
La3 U1 La4 71.645(15) . . ?
La3 U1 La4 130.450(13) 2 . ?
La1 U1 La4 70.875(8) . . ?
O3 La1 O3 73.81(15) 2 . ?
O3 La1 N1 143.09(7) 2 . ?
O3 La1 N1 143.09(7) . . ?
O3 La1 Cl7 74.78(8) 2 . ?
O3 La1 Cl7 125.05(7) . . ?
N1 La1 Cl7 78.76(3) . . ?
O3 La1 Cl7 125.05(7) 2 2 ?
O3 La1 Cl7 74.78(8) . 2 ?
N1 La1 Cl7 78.76(3) . 2 ?
Cl7 La1 Cl7 157.52(5) . 2 ?
O3 La1 Cl5 126.16(7) 2 . ?
O3 La1 Cl5 72.39(7) . . ?
N1 La1 Cl5 79.65(3) . . ?
Cl7 La1 Cl5 92.17(5) . . ?
Cl7 La1 Cl5 83.80(5) 2 . ?
O3 La1 Cl5 72.39(7) 2 2 ?
O3 La1 Cl5 126.15(7) . 2 ?
N1 La1 Cl5 79.65(3) . 2 ?
Cl7 La1 Cl5 83.80(5) . 2 ?
Cl7 La1 Cl5 92.17(5) 2 2 ?
Cl5 La1 Cl5 159.29(5) . 2 ?
O3 La1 U1 36.91(7) 2 . ?
O3 La1 U1 36.91(7) . . ?
N1 La1 U1 180.0 . . ?
Cl7 La1 U1 101.24(3) . . ?
Cl7 La1 U1 101.24(3) 2 . ?
Cl5 La1 U1 100.35(3) . . ?
Cl5 La1 U1 100.35(3) 2 . ?
O3 La1 La4 86.68(7) 2 2 ?
O3 La1 La4 31.22(7) . 2 ?
N1 La1 La4 124.814(11) . 2 ?
Cl7 La1 La4 155.14(3) . 2 ?
Cl7 La1 La4 46.79(3) 2 2 ?
Cl5 La1 La4 85.44(3) . 2 ?
Cl5 La1 La4 106.54(3) 2 2 ?
U1 La1 La4 55.186(11) . 2 ?
O3 La1 La4 31.22(7) 2 . ?
O3 La1 La4 86.68(7) . . ?
N1 La1 La4 124.815(11) . . ?
Cl7 La1 La4 46.79(3) . . ?
Cl7 La1 La4 155.13(3) 2 . ?
Cl5 La1 La4 106.54(3) . . ?
Cl5 La1 La4 85.44(3) 2 . ?
U1 La1 La4 55.185(11) . . ?
La4 La1 La4 110.37(2) 2 . ?
O1 La2 O2 68.27(9) . 2 ?
O1 La2 O4 68.94(10) . . ?
O2 La2 O4 68.73(10) 2 . ?
O1 La2 O11 91.56(10) . . ?
O2 La2 O11 139.14(9) 2 . ?
O4 La2 O11 70.91(10) . . ?
O1 La2 O32 139.73(10) . . ?
O2 La2 O32 97.01(10) 2 . ?
O4 La2 O32 70.79(10) . . ?
O11 La2 O32 75.36(10) . . ?
O1 La2 N2 142.80(10) . . ?
O2 La2 N2 142.53(10) 2 . ?
O4 La2 N2 131.98(12) . . ?
O11 La2 N2 73.28(11) . . ?
O32 La2 N2 70.00(11) . . ?
O1 La2 Cl1 70.91(7) . . ?
O2 La2 Cl1 70.23(8) 2 . ?
O4 La2 Cl1 130.44(8) . . ?
O11 La2 Cl1 137.86(7) . . ?
O32 La2 Cl1 141.22(8) . . ?
N2 La2 Cl1 97.57(10) . . ?
O1 La2 Cl3 71.07(7) . . ?
O2 La2 Cl3 128.99(7) 2 . ?
O4 La2 Cl3 121.83(7) . . ?
O11 La2 Cl3 69.80(7) . . ?
O32 La2 Cl3 133.99(8) . . ?
N2 La2 Cl3 71.83(8) . . ?
Cl1 La2 Cl3 68.30(3) . . ?
O1 La2 Cl4 129.56(7) . 2 ?
O2 La2 Cl4 70.46(7) 2 2 ?
O4 La2 Cl4 119.78(7) . 2 ?
O11 La2 Cl4 138.87(7) . 2 ?
O32 La2 Cl4 72.45(8) . 2 ?
N2 La2 Cl4 72.11(9) . 2 ?
Cl1 La2 Cl4 68.77(4) . 2 ?
Cl3 La2 Cl4 118.14(4) . 2 ?
O1 La2 U1 35.22(7) . . ?
O2 La2 U1 34.68(7) 2 . ?
O4 La2 U1 72.14(8) . . ?
O11 La2 U1 123.69(7) . . ?
O32 La2 U1 127.84(7) . . ?
N2 La2 U1 155.87(9) . . ?
Cl1 La2 U1 58.30(3) . . ?
Cl3 La2 U1 96.76(3) . . ?
Cl4 La2 U1 96.42(3) 2 . ?
O1 La2 La5 75.60(7) . 2 ?
O2 La2 La5 35.74(7) 2 2 ?
O4 La2 La5 36.47(7) . 2 ?
O11 La2 La5 106.44(7) . 2 ?
O32 La2 La5 72.17(7) . 2 ?
N2 La2 La5 140.86(8) . 2 ?
Cl1 La2 La5 105.66(3) . 2 ?
Cl3 La2 La5 146.24(2) . 2 ?
Cl4 La2 La5 87.36(3) 2 2 ?
U1 La2 La5 56.237(15) . 2 ?
O1 La2 La4 35.01(7) . . ?
O2 La2 La4 74.97(6) 2 . ?
O4 La2 La4 37.15(7) . . ?
O11 La2 La4 69.16(7) . . ?
O32 La2 La4 106.08(7) . . ?
N2 La2 La4 141.80(9) . . ?
Cl1 La2 La4 105.46(3) . . ?
Cl3 La2 La4 88.77(3) . . ?
Cl4 La2 La4 144.81(2) 2 . ?
U1 La2 La4 55.728(16) . . ?
La5 La2 La4 60.029(18) 2 . ?
O1 La3 O2 72.65(10) . . ?
O1 La3 N3 141.71(11) . . ?
O2 La3 N3 145.58(11) . . ?
O1 La3 Cl8 125.64(7) . . ?
O2 La3 Cl8 73.32(7) . . ?
N3 La3 Cl8 79.81(9) . . ?
O1 La3 Cl6 72.28(7) . . ?
O2 La3 Cl6 124.56(7) . . ?
N3 La3 Cl6 78.09(9) . . ?
Cl8 La3 Cl6 94.61(4) . . ?
O1 La3 Cl3 73.39(7) . . ?
O2 La3 Cl3 125.04(7) . . ?
N3 La3 Cl3 79.36(9) . . ?
Cl8 La3 Cl3 159.11(3) . . ?
Cl6 La3 Cl3 82.72(4) . . ?
O1 La3 Cl4 126.05(7) . . ?
O2 La3 Cl4 73.13(7) . . ?
N3 La3 Cl4 81.85(9) . . ?
Cl8 La3 Cl4 80.98(4) . . ?
Cl6 La3 Cl4 159.93(3) . . ?
Cl3 La3 Cl4 94.42(4) . . ?
O1 La3 U1 36.63(7) . . ?
O2 La3 U1 36.02(7) . . ?
N3 La3 U1 177.76(9) . . ?
Cl8 La3 U1 100.40(4) . . ?
Cl6 La3 U1 99.67(3) . . ?
Cl3 La3 U1 100.48(3) . . ?
Cl4 La3 U1 100.38(3) . . ?
O1 La3 La2 31.64(7) . . ?
O2 La3 La2 86.50(7) . . ?
N3 La3 La2 123.83(9) . . ?
Cl8 La3 La2 155.52(3) . . ?
Cl6 La3 La2 85.40(3) . . ?
Cl3 La3 La2 45.22(2) . . ?
Cl4 La3 La2 106.70(3) . . ?
U1 La3 La2 55.71(2) . . ?
O1 La3 La2 86.89(7) . 2 ?
O2 La3 La2 31.54(6) . 2 ?
N3 La3 La2 126.75(9) . 2 ?
Cl8 La3 La2 85.54(4) . 2 ?
Cl6 La3 La2 154.48(2) . 2 ?
Cl3 La3 La2 105.74(3) . 2 ?
Cl4 La3 La2 45.21(3) . 2 ?
U1 La3 La2 55.469(13) . 2 ?
La2 La3 La2 84.18(2) . 2 ?
O1 La3 La4 31.28(7) . . ?
O2 La3 La4 85.50(7) . . ?
N3 La3 La4 122.87(9) . . ?
Cl8 La3 La4 105.66(3) . . ?
Cl6 La3 La4 45.05(3) . . ?
Cl3 La3 La4 87.15(3) . . ?
Cl4 La3 La4 154.95(2) . . ?
U1 La3 La4 54.906(17) . . ?
La2 La3 La4 57.997(13) . . ?
La2 La3 La4 110.370(19) 2 . ?
O1 La3 La5 86.41(7) . . ?
O2 La3 La5 31.49(6) . . ?
N3 La3 La5 125.20(8) . . ?
Cl8 La3 La5 45.52(3) . . ?
Cl6 La3 La5 105.45(3) . . ?
Cl3 La3 La5 154.96(2) . . ?
Cl4 La3 La5 85.49(3) . . ?
U1 La3 La5 55.188(16) . . ?
La2 La3 La5 110.897(14) . . ?
La2 La3 La5 57.477(15) 2 . ?
La4 La3 La5 82.761(18) . . ?
O3 La4 O1 69.50(9) 2 . ?
O3 La4 O12 138.50(10) 2 . ?
O1 La4 O12 97.10(10) . . ?
O3 La4 O4 68.07(10) 2 . ?
O1 La4 O4 67.86(9) . . ?
O12 La4 O4 70.50(10) . . ?
O3 La4 O21 89.63(11) 2 . ?
O1 La4 O21 140.42(9) . . ?
O12 La4 O21 76.26(11) . . ?
O4 La4 O21 73.26(10) . . ?
O3 La4 N4 142.48(11) 2 . ?
O1 La4 N4 141.38(10) . . ?
O12 La4 N4 70.77(11) . . ?
O4 La4 N4 133.80(12) . . ?
O21 La4 N4 73.93(11) . . ?
O3 La4 Cl2 72.50(8) 2 . ?
O1 La4 Cl2 71.33(7) . . ?
O12 La4 Cl2 142.10(7) . . ?
O4 La4 Cl2 130.63(8) . . ?
O21 La4 Cl2 135.24(8) . . ?
N4 La4 Cl2 95.54(10) . . ?
O3 La4 Cl6 130.71(8) 2 . ?
O1 La4 Cl6 69.56(7) . . ?
O12 La4 Cl6 72.82(7) . . ?
O4 La4 Cl6 118.26(7) . . ?
O21 La4 Cl6 139.64(8) . . ?
N4 La4 Cl6 71.83(8) . . ?
Cl2 La4 Cl6 69.31(4) . . ?
O3 La4 Cl7 71.10(7) 2 . ?
O1 La4 Cl7 129.49(8) . . ?
O12 La4 Cl7 133.42(8) . . ?
O4 La4 Cl7 122.58(7) . . ?
O21 La4 Cl7 67.84(8) . . ?
N4 La4 Cl7 71.47(9) . . ?
Cl2 La4 Cl7 67.58(4) . . ?
Cl6 La4 Cl7 118.83(4) . . ?
O3 La4 U1 35.84(7) 2 . ?
O1 La4 U1 35.81(7) . . ?
O12 La4 U1 128.94(7) . . ?
O4 La4 U1 72.18(7) . . ?
O21 La4 U1 123.42(7) . . ?
N4 La4 U1 154.01(9) . . ?
Cl2 La4 U1 58.47(3) . . ?
Cl6 La4 U1 96.32(3) . . ?
Cl7 La4 U1 96.06(3) . . ?
O3 La4 La5 34.64(7) 2 2 ?
O1 La4 La5 75.26(6) . 2 ?
O12 La4 La5 104.78(7) . 2 ?
O4 La4 La5 36.63(7) . 2 ?
O21 La4 La5 69.19(7) . 2 ?
N4 La4 La5 142.71(8) . 2 ?
Cl2 La4 La5 106.62(4) . 2 ?
Cl6 La4 La5 143.98(3) . 2 ?
Cl7 La4 La5 89.50(3) . 2 ?
U1 La4 La5 56.318(15) . 2 ?
O3 La4 La2 75.30(7) 2 . ?
O1 La4 La2 34.81(7) . . ?
O12 La4 La2 72.92(7) . . ?
O4 La4 La2 36.19(7) . . ?
O21 La4 La2 108.77(7) . . ?
N4 La4 La2 141.69(8) . . ?
Cl2 La4 La2 105.78(3) . . ?
Cl6 La4 La2 86.24(3) . . ?
Cl7 La4 La2 146.19(3) . . ?
U1 La4 La2 56.424(10) . . ?
La5 La4 La2 59.741(10) 2 . ?
O3 La5 O2 68.67(9) . . ?
O3 La5 O4 68.19(10) . 2 ?
O2 La5 O4 68.44(10) . 2 ?
O3 La5 O22 96.10(10) . . ?
O2 La5 O22 138.74(9) . . ?
O4 La5 O22 70.31(10) 2 . ?
O3 La5 O31 139.22(10) . . ?
O2 La5 O31 94.74(10) . . ?
O4 La5 O31 71.08(11) 2 . ?
O22 La5 O31 71.64(11) . . ?
O3 La5 N5 140.87(7) . . ?
O2 La5 N5 140.62(7) . . ?
O4 La5 N5 136.91(8) 2 . ?
O22 La5 N5 74.61(8) . . ?
O31 La5 N5 74.74(8) . . ?
O3 La5 Cl2 71.83(8) . . ?
O2 La5 Cl2 70.79(7) . . ?
O4 La5 Cl2 130.58(8) 2 . ?
O22 La5 Cl2 142.65(8) . . ?
O31 La5 Cl2 139.38(9) . . ?
N5 La5 Cl2 92.51(5) . . ?
O3 La5 Cl8 129.46(8) . . ?
O2 La5 Cl8 69.31(7) . . ?
O4 La5 Cl8 118.82(7) 2 . ?
O22 La5 Cl8 134.30(8) . . ?
O31 La5 Cl8 70.59(9) . . ?
N5 La5 Cl8 71.42(4) . . ?
Cl2 La5 Cl8 68.79(4) . . ?
O3 La5 Cl5 69.40(7) . . ?
O2 La5 Cl5 129.17(7) . . ?
O4 La5 Cl5 118.93(7) 2 . ?
O22 La5 Cl5 72.82(8) . . ?
O31 La5 Cl5 136.05(8) . . ?
N5 La5 Cl5 71.55(4) . . ?
Cl2 La5 Cl5 69.85(4) . . ?
Cl8 La5 Cl5 121.90(4) . . ?
O3 La5 U1 35.72(7) . . ?
O2 La5 U1 34.91(6) . . ?
O4 La5 U1 72.23(8) 2 . ?
O22 La5 U1 127.93(7) . . ?
O31 La5 U1 126.38(8) . . ?
N5 La5 U1 150.86(4) . . ?
Cl2 La5 U1 58.35(3) . . ?
Cl8 La5 U1 95.37(4) . . ?
Cl5 La5 U1 95.93(3) . . ?
O3 La5 La2 75.37(7) . 2 ?
O2 La5 La2 35.63(7) . 2 ?
O4 La5 La2 36.27(7) 2 2 ?
O22 La5 La2 104.53(7) . 2 ?
O31 La5 La2 70.81(8) . 2 ?
N5 La5 La2 143.65(3) . 2 ?
Cl2 La5 La2 106.10(3) . 2 ?
Cl8 La5 La2 86.35(3) . 2 ?
Cl5 La5 La2 144.01(3) . 2 ?
U1 La5 La2 56.491(13) . 2 ?
O3 La5 La4 34.01(7) . 2 ?
O2 La5 La4 75.07(6) . 2 ?
O4 La5 La4 37.38(7) 2 2 ?
O22 La5 La4 72.44(7) . 2 ?
O31 La5 La4 106.99(8) . 2 ?
N5 La5 La4 144.26(4) . 2 ?
Cl2 La5 La4 105.43(3) . 2 ?
Cl8 La5 La4 143.83(3) . 2 ?
Cl5 La5 La4 85.75(2) . 2 ?
U1 La5 La4 55.87(2) . 2 ?
La2 La5 La4 60.231(11) 2 2 ?
La2 Cl1 La2 143.05(6) 2 . ?
La5 Cl2 La4 143.33(5) . . ?
La5 Cl2 U1 72.01(3) . . ?
La4 Cl2 U1 71.33(4) . . ?
La3 Cl3 La2 91.17(4) . . ?
La3 Cl4 La2 91.44(4) . 2 ?
La1 Cl5 La5 91.67(4) . . ?
La3 Cl6 La4 91.81(3) . . ?
La1 Cl7 La4 90.43(4) . . ?
La3 Cl8 La5 92.14(4) . . ?
U1 O1 La3 101.84(12) . . ?
U1 O1 La2 103.71(10) . . ?
La3 O1 La2 117.57(11) . . ?
U1 O1 La4 102.15(11) . . ?
La3 O1 La4 118.45(11) . . ?
La2 O1 La4 110.18(11) . . ?
U1 O2 La3 102.46(13) . . ?
U1 O2 La2 104.04(10) . 2 ?
La3 O2 La2 117.90(11) . 2 ?
U1 O2 La5 103.39(10) . . ?
La3 O2 La5 118.08(10) . . ?
La2 O2 La5 108.63(12) 2 . ?
U1 O3 La4 103.35(11) . 2 ?
U1 O3 La1 100.74(13) . . ?
La4 O3 La1 117.39(11) 2 . ?
U1 O3 La5 102.81(11) . . ?
La4 O3 La5 111.35(13) 2 . ?
La1 O3 La5 118.06(11) . . ?
La2 O4 La5 107.26(11) . 2 ?
La2 O4 La4 106.66(11) . . ?
La5 O4 La4 105.98(11) 2 . ?
S1 O11 La2 142.44(19) . . ?
S1 O12 La4 138.7(2) . . ?
O11 S1 O13 114.7(2) . . ?
O11 S1 O12 113.4(2) . . ?
O13 S1 O12 114.9(2) . . ?
O11 S1 C1 102.4(2) . . ?
O13 S1 C1 103.3(2) . . ?
O12 S1 C1 106.5(2) . . ?
F12 C1 F13 109.8(4) . . ?
F12 C1 F11 109.7(4) . . ?
F13 C1 F11 105.9(4) . . ?
F12 C1 S1 113.5(3) . . ?
F13 C1 S1 111.7(3) . . ?
F11 C1 S1 106.0(3) . . ?
S2 O21 La4 144.1(2) 2 . ?
S2 O22 La5 134.9(2) . . ?
O23 S2 O21 116.5(2) . 2 ?
O23 S2 O22 113.6(2) . . ?
O21 S2 O22 114.0(2) 2 . ?
O23 S2 C2 106.3(3) . . ?
O21 S2 C2 100.9(2) 2 . ?
O22 S2 C2 103.5(2) . . ?
F22 C2 F23 108.3(4) . . ?
F22 C2 F21 106.0(5) . . ?
F23 C2 F21 101.8(5) . . ?
F22 C2 S2 117.8(4) . . ?
F23 C2 S2 110.8(4) . . ?
F21 C2 S2 110.9(4) . . ?
S3 O31 La5 140.5(2) 2 . ?
S3 O32 La2 137.8(2) . . ?
O33 S3 O32 115.7(2) . . ?
O33 S3 O31 115.5(2) . 2 ?
O32 S3 O31 113.4(2) . 2 ?
O33 S3 C3 101.7(3) . . ?
O32 S3 C3 104.0(2) . . ?
O31 S3 C3 104.1(2) 2 . ?
F33 C3 F32 106.4(4) . . ?
F33 C3 F31 103.1(4) . . ?
F32 C3 F31 103.6(4) . . ?
F33 C3 S3 114.9(4) . . ?
F32 C3 S3 114.5(4) . . ?
F31 C3 S3 113.1(4) . . ?
C54 N4 C14 121.5(5) . . ?
C54 N4 La4 117.1(4) . . ?
C14 N4 La4 121.3(3) . . ?
N4 C14 C24 120.2(5) . . ?
C34 C24 C14 120.9(6) . . ?
C24 C34 C44 117.7(6) . . ?
C34 C44 C54 116.3(6) . . ?
N4 C54 C44 123.5(6) . . ?
C52 N2 C12 118.6(5) . . ?
C52 N2 La2 120.4(4) . . ?
C12 N2 La2 121.0(3) . . ?
N2 C12 C22 123.5(6) . . ?
C32 C22 C12 122.2(8) . . ?
C22 C32 C42 122.4(8) . . ?
C52 C42 C32 111.1(6) . . ?
N2 C52 C42 121.9(6) . . ?
C11 N1 C11 116.0(6) 2 . ?
C11 N1 La1 122.0(3) 2 . ?
C11 N1 La1 122.0(3) . . ?
N1 C11 C21 125.6(5) . . ?
C11 C21 C31 117.1(6) . . ?
C21 C31 C21 118.7(7) . 2 ?
C53 N3 C13 120.6(4) . . ?
C53 N3 La3 120.4(2) . . ?
C13 N3 La3 119.0(3) . . ?
N3 C13 C23 120.8(5) . . ?
C13 C23 C33 116.3(5) . . ?
C43 C33 C23 119.4(5) . . ?
C33 C43 C53 122.1(5) . . ?
N3 C53 C43 120.8(3) . . ?
C55 N5 C15 120.0 . . ?
C55 N5 La5 127.6 . . ?
C15 N5 La5 112.3 . . ?
C25 C15 N5 120.0 . . ?
C15 C25 C35 120.0 . . ?
C45 C35 C25 120.0 . . ?
C35 C45 C55 120.0 . . ?
N5 C55 C45 120.0 . . ?
N1E C5E C4E 120.0 . . ?
C5E N1E C1E 120.0 . . ?
C2E C1E N1E 120.0 . . ?
C1E C2E C3E 120.0 . . ?
C2E C3E C4E 120.0 . . ?
C5E C4E C3E 120.0 . . ?
C5F N1F C1F 120.0 . . ?
N1F C1F C2F 120.0 . . ?
C3F C2F C1F 120.0 . . ?
C4F C3F C2F 120.0 . . ?
C3F C4F C5F 120.0 . . ?
N1F C5F C4F 120.0 . . ?
C5G N1G C1G 120.0 . . ?
C2G C1G N1G 120.0 . . ?
C1G C2G C3G 120.0 . . ?
C2G C3G C4G 120.0 . . ?
C5G C4G C3G 120.0 . . ?
C4G C5G N1G 120.0 . . ?
C1I N1I C5I 120.0 . . ?
N1I C1I C2I 120.0 . . ?
C1I C2I C3I 120.0 . . ?
C4I C3I C2I 120.0 . . ?
C5I C4I C3I 120.0 . . ?
C4I C5I N1I 120.0 . . ?
C4H C5H N1H 120.0 . . ?
C5H C4H C3H 120.0 . . ?
C2H C3H C4H 120.0 . . ?
C3H C2H C1H 120.0 . . ?
N1H C1H C2H 120.0 . . ?
C1H N1H C5H 120.0 . . ?
C1A N1A C5A 120.0 . . ?
C2A C1A N1A 120.0 . . ?
C1A C2A C3A 120.0 . . ?
C2A C3A C4A 120.0 . . ?
C5A C4A C3A 120.0 . . ?
C4A C5A N1A 120.0 . . ?
C4C C3C C2C 120.0 . . ?
C3C C4C C5C 120.0 . . ?
N1C C5C C4C 120.0 . . ?
C5C N1C C1C 120.0 . . ?
C2C C1C N1C 120.0 . . ?
C1C C2C C3C 120.0 . . ?
C5B N1B C1B 120.0 . . ?
C2B C1B N1B 120.0 . . ?
C1B C2B C3B 120.0 . . ?
C4B C3B C2B 120.0 . . ?
C3B C4B C5B 120.0 . . ?
C4B C5B N1B 120.0 . . ?
C1D N1D C5D 120.0 . . ?
C2D C1D N1D 120.0 . . ?
C3D C2D C1D 120.0 . . ?
C2D C3D C4D 120.0 . . ?
C5D C4D C3D 120.0 . . ?
C4D C5D N1D 120.0 . . ?

loop_
_geom_bond_atom_site_label_1
_geom_bond_atom_site_label_2
_geom_bond_distance
_geom_bond_site_symmetry_2
_geom_bond_publ_flag
U1 O2 2.158(3) . ?
U1 O2 2.158(3) 2 ?
U1 O1 2.184(3) . ?
U1 O1 2.184(3) 2 ?
U1 O3 2.196(3) 2 ?
U1 O3 2.196(3) . ?
U1 Cl2 3.2828(14) 2 ?
U1 Cl2 3.2828(14) . ?
U1 La3 3.5824(8) . ?
U1 La3 3.5824(8) 2 ?
U1 La1 3.5928(8) . ?
U1 La4 3.6488(9) . ?
La1 O3 2.464(3) 2 ?
La1 O3 2.464(3) . ?
La1 N1 2.723(6) . ?
La1 Cl7 2.8523(16) . ?
La1 Cl7 2.8523(16) 2 ?
La1 Cl5 2.8859(16) . ?
La1 Cl5 2.8860(16) 2 ?
La1 La4 4.1990(9) 2 ?
La1 La4 4.1991(9) . ?
La2 O1 2.488(3) . ?
La2 O2 2.502(3) 2 ?
La2 O4 2.521(3) . ?
La2 O11 2.581(3) . ?
La2 O32 2.599(3) . ?
La2 N2 2.780(4) . ?
La2 Cl1 2.9787(8) . ?
La2 Cl3 2.9839(13) . ?
La2 Cl4 3.0008(13) 2 ?
La2 La5 4.0694(8) 2 ?
La2 La4 4.0895(8) . ?
La3 O1 2.427(3) . ?
La3 O2 2.432(3) . ?
La3 N3 2.718(4) . ?
La3 Cl8 2.8554(15) . ?
La3 Cl6 2.8958(14) . ?
La3 Cl3 2.8996(13) . ?
La3 Cl4 2.9024(13) . ?
La3 La2 4.2268(10) 2 ?
La3 La4 4.2326(7) . ?
La3 La5 4.2366(8) . ?
La4 O3 2.451(3) 2 ?
La4 O1 2.499(3) . ?
La4 O12 2.561(3) . ?
La4 O4 2.578(3) . ?
La4 O21 2.582(4) . ?
La4 N4 2.743(4) . ?
La4 Cl2 2.9591(16) . ?
La4 Cl6 2.9970(13) . ?
La4 Cl7 3.0605(15) . ?
La4 La5 4.0813(12) 2 ?
La5 O3 2.491(3) . ?
La5 O2 2.508(3) . ?
La5 O4 2.533(3) 2 ?
La5 O22 2.584(3) . ?
La5 O31 2.586(4) . ?
La5 N5 2.7619(16) . ?
La5 Cl2 2.9389(17) . ?
La5 Cl8 3.0250(14) . ?
La5 Cl5 3.0348(14) . ?
La5 La2 4.0693(8) 2 ?
La5 La4 4.0814(12) 2 ?
Cl1 La2 2.9787(8) 2 ?
Cl4 La2 3.0008(13) 2 ?
O2 La2 2.502(3) 2 ?
O3 La4 2.451(3) 2 ?
O4 La5 2.533(3) 2 ?
O11 S1 1.452(3) . ?
O12 S1 1.457(3) . ?
O13 S1 1.453(4) . ?
S1 C1 1.848(5) . ?
C1 F12 1.309(6) . ?
C1 F13 1.353(5) . ?
C1 F11 1.365(6) . ?
O21 S2 1.426(4) 2 ?
O22 S2 1.458(3) . ?
O23 S2 1.412(4) . ?
S2 O21 1.426(4) 2 ?
S2 C2 1.794(7) . ?
C2 F22 1.300(7) . ?
C2 F23 1.352(6) . ?
C2 F21 1.356(7) . ?
O31 S3 1.474(4) 2 ?
O32 S3 1.428(3) . ?
O33 S3 1.384(4) . ?
S3 O31 1.474(4) 2 ?
S3 C3 1.728(6) . ?
C3 F33 1.327(6) . ?
C3 F32 1.351(6) . ?
C3 F31 1.416(6) . ?
N4 C54 1.253(7) . ?
N4 C14 1.268(8) . ?
C14 C24 1.442(8) . ?
C24 C34 1.337(8) . ?
C34 C44 1.387(9) . ?
C44 C54 1.453(8) . ?
N2 C52 1.258(6) . ?
N2 C12 1.325(8) . ?
C12 C22 1.340(9) . ?
C22 C32 1.128(10) . ?
C32 C42 1.514(12) . ?
C42 C52 1.444(9) . ?
N1 C11 1.359(6) 2 ?
N1 C11 1.359(6) . ?
C11 C21 1.384(7) . ?
C21 C31 1.441(7) . ?
C31 C21 1.441(7) 2 ?
N3 C53 1.318(5) . ?
N3 C13 1.382(6) . ?
C13 C23 1.411(7) . ?
C23 C33 1.450(8) . ?
C33 C43 1.327(8) . ?
C43 C53 1.383(5) . ?
N5 C55 1.3900 . ?
N5 C15 1.3901 . ?
C15 C25 1.3895 . ?
C25 C35 1.3901 . ?
C35 C45 1.3899 . ?
C45 C55 1.3902 . ?
C5E N1E 1.3874 . ?
C5E C4E 1.3878 . ?
N1E C1E 1.3875 . ?
C1E C2E 1.3874 . ?
C2E C3E 1.3878 . ?
C3E C4E 1.3878 . ?
N1F C5F 1.3866 . ?
N1F C1F 1.3880 . ?
C1F C2F 1.3884 . ?
C2F C3F 1.3878 . ?
C3F C4F 1.3872 . ?
C4F C5F 1.3880 . ?
N1G C5G 1.3880 . ?
N1G C1G 1.3881 . ?
C1G C2G 1.3878 . ?
C2G C3G 1.3879 . ?
C3G C4G 1.3879 . ?
C4G C5G 1.3873 . ?
N1I C1I 1.3874 . ?
N1I C5I 1.3877 . ?
C1I C2I 1.3876 . ?
C2I C3I 1.3879 . ?
C3I C4I 1.3879 . ?
C4I C5I 1.3871 . ?
C5H C4H 1.3873 . ?
C5H N1H 1.3877 . ?
C4H C3H 1.3879 . ?
C3H C2H 1.3871 . ?
C2H C1H 1.3881 . ?
C1H N1H 1.3871 . ?
N1A C1A 1.3876 . ?
N1A C5A 1.3883 . ?
C1A C2A 1.3871 . ?
C2A C3A 1.3876 . ?
C3A C4A 1.3876 . ?
C4A C5A 1.3875 . ?
C3C C4C 1.3869 . ?
C3C C2C 1.3879 . ?
C4C C5C 1.3875 . ?
C5C N1C 1.3874 . ?
N1C C1C 1.3878 . ?
C1C C2C 1.3876 . ?
N1B C5B 1.3872 . ?
N1B C1B 1.3876 . ?
C1B C2B 1.3872 . ?
C2B C3B 1.3880 . ?
C3B C4B 1.3867 . ?
C4B C5B 1.3872 . ?
N1D C1D 1.3874 . ?
N1D C5D 1.3878 . ?
C1D C2D 1.3874 . ?
C2D C3D 1.3873 . ?
C3D C4D 1.3876 . ?
C4D C5D 1.3874 . ?
